data_7243678
loop_
_publ_author_name
'Thu\'ery, Pierre'
'Harrowfield, Jack'

_publ_section_title
;
 Uranyl ion complexes with
 2,2&#x2032;:6&#x2032;,2&#x2032;&#x2032;-terpyridine-4&#x2032;-carboxylate.
 Interpenetration of networks involving &#x201C;expanded ligands&#x201D;
;
_journal_issue 41
_journal_name_full CrystEngComm
_journal_page_first 7305
_journal_page_last 7313
_journal_paper_doi 10.1039/D1CE01215K
_journal_volume 23
_journal_year 2021
_chemical_formula_sum 'C32 H26 N7 Ni O12.5 U'
_chemical_formula_weight 1005.34
_space_group_crystal_system monoclinic
_space_group_IT_number 14
_space_group_name_Hall '-P 2yn'
_space_group_name_H-M_alt 'P 1 21/n 1'
_atom_sites_solution_hydrogens mixed
_atom_sites_solution_primary dual
_atom_sites_solution_secondary difmap
_audit_creation_method SHELXL-2018/3
_audit_update_record
;
2021-08-26 deposited with the CCDC.	2021-10-04 downloaded from the CCDC.
;
_cell_angle_alpha 90
_cell_angle_beta 98.6612(13)
_cell_angle_gamma 90
_cell_formula_units_Z 4
_cell_length_a 8.7682(2)
_cell_length_b 16.9333(5)
_cell_length_c 28.1757(7)
_cell_measurement_reflns_used 1097
_cell_measurement_temperature 100(2)
_cell_measurement_theta_max 20.2450
_cell_measurement_theta_min 2.3671
_cell_volume 4135.67(19)
_computing_cell_refinement 'APEX3 v2019.1-0 (Bruker AXS)'
_computing_data_collection 'Bruker Instrument Service vV6.2.14'
_computing_data_reduction 'SAINT V8.40A (Bruker Nano, Inc., 2019)'
_computing_molecular_graphics 'shelXle (C.B. Huebschle, rev 958)'
_computing_structure_refinement 'SHELXL-2018/3 (Sheldrick, 2018)'
_computing_structure_solution 'XT, VERSION 2014/5'
_diffrn_ambient_temperature 100(2)
_diffrn_detector_area_resol_mean 7.41
_diffrn_detector_type 'Bruker PHOTON III area detector'
_diffrn_measured_fraction_theta_full 0.999
_diffrn_measured_fraction_theta_max 0.999
_diffrn_measurement_device 'Kappa diffractometer'
_diffrn_measurement_device_type 'Bruker D8 Quest'
_diffrn_measurement_method '\f and \w scans'
_diffrn_radiation_monochromator 'multilayer mirror optics'
_diffrn_radiation_type MoK\a
_diffrn_radiation_wavelength 0.71073
_diffrn_reflns_av_R_equivalents 0.0874
_diffrn_reflns_av_unetI/netI 0.0238
_diffrn_reflns_Laue_measured_fraction_full 0.999
_diffrn_reflns_Laue_measured_fraction_max 0.999
_diffrn_reflns_limit_h_max 11
_diffrn_reflns_limit_h_min -11
_diffrn_reflns_limit_k_max 22
_diffrn_reflns_limit_k_min -22
_diffrn_reflns_limit_l_max 38
_diffrn_reflns_limit_l_min -38
_diffrn_reflns_number 210879
_diffrn_reflns_point_group_measured_fraction_full 0.999
_diffrn_reflns_point_group_measured_fraction_max 0.999
_diffrn_reflns_theta_full 25.242
_diffrn_reflns_theta_max 28.700
_diffrn_reflns_theta_min 1.893
_diffrn_source 'microfocus sealed X-ray tube'
_diffrn_source_current 1.4
_diffrn_source_type 'Incoatec I\ms 70 W'
_diffrn_source_voltage 50
_exptl_absorpt_coefficient_mu 4.430
_exptl_absorpt_correction_T_max 0.75
_exptl_absorpt_correction_T_min 0.65
_exptl_absorpt_correction_type multi-scan
_exptl_absorpt_process_details
;
SADABS-2016/2 - Bruker AXS area detector scaling and absorption correction
;
_exptl_crystal_colour 'translucent light yellow-orange'
_exptl_crystal_density_diffrn 1.615
_exptl_crystal_description lath
_exptl_crystal_F_000 1948
_exptl_crystal_size_max 0.103
_exptl_crystal_size_mid 0.054
_exptl_crystal_size_min 0.046
_refine_diff_density_max 2.263
_refine_diff_density_min -1.705
_refine_diff_density_rms 0.138
_refine_ls_extinction_method none
_refine_ls_goodness_of_fit_ref 1.093
_refine_ls_hydrogen_treatment mixed
_refine_ls_matrix_type full
_refine_ls_number_parameters 496
_refine_ls_number_reflns 10673
_refine_ls_number_restraints 34
_refine_ls_restrained_S_all 1.118
_refine_ls_R_factor_all 0.0380
_refine_ls_R_factor_gt 0.0337
_refine_ls_shift/su_max 0.002
_refine_ls_shift/su_mean 0.000
_refine_ls_structure_factor_coef Fsqd
_refine_ls_weighting_details 'w=1/[\s^2^(Fo^2^)+(0.0159P)^2^+25.1130P] where P=(Fo^2^+2Fc^2^)/3'
_refine_ls_weighting_scheme calc
_refine_ls_wR_factor_gt 0.0747
_refine_ls_wR_factor_ref 0.0763
_reflns_Friedel_coverage 0.000
_reflns_number_gt 9652
_reflns_number_total 10673
_reflns_threshold_expression 'I > 2\s(I)'
_cod_data_source_file d1ce01215k1.cif
_cod_data_source_block 3
_cod_depositor_comments 'Adding full bibliography for 7243676--7243679.cif.'
_cod_original_sg_symbol_H-M 'P 21/n'
_cod_original_formula_sum 'C32 H26 N7 Ni O12.50 U'
_cod_database_code 7243678
_shelx_shelxl_version_number 2018/3
_shelx_space_group_comment
;
The symmetry employed for this shelxl refinement is uniquely defined
by the following loop, which should always be used as a source of
symmetry information in preference to the above space-group names.
They are only intended as comments.
;

loop_
_space_group_symop_operation_xyz
'x, y, z'
'-x+1/2, y+1/2, -z+1/2'
'-x, -y, -z'
'x-1/2, -y-1/2, z-1/2'

loop_
_atom_site_label
_atom_site_type_symbol
_atom_site_fract_x
_atom_site_fract_y
_atom_site_fract_z
_atom_site_U_iso_or_equiv
_atom_site_adp_type
_atom_site_occupancy
_atom_site_site_symmetry_order
_atom_site_calc_flag
_atom_site_refinement_flags_posn
_atom_site_refinement_flags_adp
_atom_site_refinement_flags_occupancy
_atom_site_disorder_assembly
_atom_site_disorder_group
U1 U 0.36800(2) 0.42660(2) 0.45973(2) 0.01298(4) Uani 1 1 d . . . . .
Ni1 Ni 0.02052(6) 0.34388(3) 0.70354(2) 0.01651(10) Uani 1 1 d . . . . .
O1 O 0.3972(3) 0.35191(18) 0.50500(11) 0.0237(6) Uani 1 1 d . . . . .
O2 O 0.3312(3) 0.49653(19) 0.41233(10) 0.0208(6) Uani 1 1 d . . . . .
O3 O 0.1097(3) 0.43689(19) 0.47192(10) 0.0219(6) Uani 1 1 d . . . . .
O4 O -0.1316(3) 0.3931(2) 0.45707(10) 0.0261(6) Uani 1 1 d . . . . .
O5 O 0.0264(4) 0.14247(19) 0.91353(11) 0.0266(7) Uani 1 1 d . U . . .
O6 O 0.1012(8) 0.2580(3) 0.94713(16) 0.0842(17) Uani 1 1 d . U . . .
O7 O 0.6157(3) 0.47647(18) 0.48123(10) 0.0194(6) Uani 1 1 d D . . . .
H7 H 0.690(4) 0.448(3) 0.4767(19) 0.029 Uiso 1 1 d D U . . .
O8 O 0.2121(4) 0.3271(3) 0.40934(16) 0.0534(12) Uani 1 1 d . . . . .
H8A H 0.239155 0.296251 0.388748 0.080 Uiso 1 1 d R U . . .
H8B H 0.151435 0.306491 0.426198 0.080 Uiso 1 1 d R U . . .
O9 O 0.1739(7) 0.2679(4) 0.31740(19) 0.0775(16) Uani 1 1 d . U . . .
O10 O -0.0606(6) 0.2290(3) 0.3307(2) 0.0781(16) Uani 1 1 d . U . . .
O11 O 0.1196(5) 0.1477(3) 0.32380(18) 0.0605(14) Uani 1 1 d . . . . .
O12 O -0.0814(5) 0.3967(3) 0.35920(14) 0.0531(13) Uani 1 1 d D . . . .
H12A H -0.103(9) 0.395(4) 0.3872(11) 0.080 Uiso 1 1 d D U . . .
H12B H -0.075(10) 0.3499(14) 0.350(2) 0.080 Uiso 1 1 d D U . . .
O13 O -0.0161(8) 0.2337(4) 0.4528(3) 0.0342(15) Uani 0.5 1 d . . P . .
N1 N 0.2397(4) 0.3952(2) 0.70027(12) 0.0183(6) Uani 1 1 d . . . . .
N2 N 0.0006(4) 0.3736(2) 0.63467(11) 0.0159(6) Uani 1 1 d . . . . .
N3 N -0.2088(4) 0.3088(2) 0.67736(12) 0.0164(6) Uani 1 1 d . . . . .
N4 N -0.0508(4) 0.4426(2) 0.74018(12) 0.0205(7) Uani 1 1 d . . . . .
N5 N 0.0437(4) 0.3048(2) 0.77085(12) 0.0206(7) Uani 1 1 d . . . . .
N6 N 0.1033(4) 0.2278(2) 0.69619(13) 0.0214(7) Uani 1 1 d . . . . .
N7 N 0.0662(7) 0.2143(3) 0.32200(17) 0.0499(13) Uani 1 1 d . . . . .
C1 C 0.3564(5) 0.4068(3) 0.73620(15) 0.0217(8) Uani 1 1 d . . . . .
H1 H 0.347046 0.387545 0.767295 0.026 Uiso 1 1 calc R U . . .
C2 C 0.4907(5) 0.4462(3) 0.72947(15) 0.0228(8) Uani 1 1 d . . . . .
H2 H 0.571474 0.453778 0.755579 0.027 Uiso 1 1 calc R U . . .
C3 C 0.5050(5) 0.4743(3) 0.68416(15) 0.0224(8) Uani 1 1 d . . . . .
H3 H 0.595573 0.501624 0.678879 0.027 Uiso 1 1 calc R U . . .
C4 C 0.3859(4) 0.4620(3) 0.64666(14) 0.0198(8) Uani 1 1 d . . . . .
H4 H 0.393665 0.480450 0.615274 0.024 Uiso 1 1 calc R U . . .
C5 C 0.2541(4) 0.4219(2) 0.65581(13) 0.0180(7) Uani 1 1 d . . . . .
C6 C 0.1233(4) 0.4041(2) 0.61794(13) 0.0164(7) Uani 1 1 d . . . . .
C7 C 0.1235(4) 0.4157(2) 0.56957(14) 0.0191(8) Uani 1 1 d . . . . .
H7A H 0.210530 0.438112 0.558168 0.023 Uiso 1 1 calc R U . . .
C8 C -0.0072(4) 0.3938(2) 0.53773(14) 0.0179(7) Uani 1 1 d . . . . .
C9 C -0.1322(4) 0.3600(2) 0.55520(14) 0.0174(7) Uani 1 1 d . . . . .
H9 H -0.220356 0.343059 0.533801 0.021 Uiso 1 1 calc R U . . .
C10 C -0.1260(4) 0.3515(2) 0.60452(14) 0.0173(7) Uani 1 1 d . . . . .
C11 C -0.2489(4) 0.3184(2) 0.62921(14) 0.0170(7) Uani 1 1 d . . . . .
C12 C -0.3921(5) 0.2973(3) 0.60579(16) 0.0230(8) Uani 1 1 d . . . . .
H12 H -0.417436 0.304075 0.572046 0.028 Uiso 1 1 calc R U . . .
C13 C -0.4995(5) 0.2659(3) 0.63234(17) 0.0263(9) Uani 1 1 d . . . . .
H13 H -0.599307 0.251089 0.616928 0.032 Uiso 1 1 calc R U . . .
C14 C -0.4593(5) 0.2567(3) 0.68128(16) 0.0241(8) Uani 1 1 d . . . . .
H14 H -0.530472 0.235211 0.700087 0.029 Uiso 1 1 calc R U . . .
C15 C -0.3131(5) 0.2794(2) 0.70243(15) 0.0196(8) Uani 1 1 d . . . . .
H15 H -0.285890 0.273677 0.736184 0.023 Uiso 1 1 calc R U . . .
C16 C -0.0110(4) 0.4076(3) 0.48470(14) 0.0198(8) Uani 1 1 d . . . . .
C17 C -0.0961(5) 0.5132(2) 0.72149(16) 0.0229(8) Uani 1 1 d . . . . .
H17 H -0.091706 0.522831 0.688497 0.027 Uiso 1 1 calc R U . . .
C18 C -0.1492(6) 0.5729(3) 0.74883(18) 0.0306(9) Uani 1 1 d . . . . .
H18 H -0.179926 0.622464 0.734767 0.037 Uiso 1 1 calc R U . . .
C19 C -0.1564(6) 0.5588(3) 0.79677(19) 0.0343(11) Uani 1 1 d . . . . .
H19 H -0.194931 0.598124 0.815877 0.041 Uiso 1 1 calc R U . . .
C20 C -0.1069(6) 0.4865(3) 0.81672(17) 0.0306(10) Uani 1 1 d . . . . .
H20 H -0.108551 0.476095 0.849769 0.037 Uiso 1 1 calc R U . . .
C21 C -0.0550(5) 0.4300(3) 0.78755(15) 0.0240(8) Uani 1 1 d . . . . .
C22 C 0.0021(5) 0.3513(3) 0.80516(15) 0.0242(8) Uani 1 1 d . . . . .
C23 C 0.0150(6) 0.3252(3) 0.85250(16) 0.0327(11) Uani 1 1 d . . . . .
H23 H -0.006557 0.359591 0.877286 0.039 Uiso 1 1 calc R U . . .
C24 C 0.0597(6) 0.2484(3) 0.86238(16) 0.0319(11) Uani 1 1 d . . . . .
C25 C 0.0974(5) 0.1992(3) 0.82632(16) 0.0284(10) Uani 1 1 d . . . . .
H25 H 0.125429 0.145690 0.832848 0.034 Uiso 1 1 calc R U . . .
C26 C 0.0930(5) 0.2306(3) 0.78022(15) 0.0228(8) Uani 1 1 d . . . . .
C27 C 0.1358(5) 0.1884(3) 0.73832(16) 0.0239(8) Uani 1 1 d . . . . .
C28 C 0.2035(5) 0.1140(3) 0.74141(18) 0.0311(10) Uani 1 1 d . . . . .
H28 H 0.226907 0.087941 0.771470 0.037 Uiso 1 1 calc R U . . .
C29 C 0.2361(6) 0.0789(3) 0.6999(2) 0.0362(11) Uani 1 1 d . . . . .
H29 H 0.283221 0.028271 0.701087 0.043 Uiso 1 1 calc R U . . .
C30 C 0.1997(6) 0.1180(3) 0.65651(19) 0.0338(11) Uani 1 1 d . . . . .
H30 H 0.219314 0.094420 0.627437 0.041 Uiso 1 1 calc R U . . .
C31 C 0.1339(5) 0.1924(3) 0.65655(16) 0.0264(9) Uani 1 1 d . . . . .
H31 H 0.109468 0.219481 0.626829 0.032 Uiso 1 1 calc R U . . .
C32 C 0.0648(7) 0.2143(4) 0.91256(18) 0.0468(14) Uani 1 1 d . U . . .

loop_
_atom_site_aniso_label
_atom_site_aniso_U_11
_atom_site_aniso_U_22
_atom_site_aniso_U_33
_atom_site_aniso_U_23
_atom_site_aniso_U_13
_atom_site_aniso_U_12
U1 0.00997(6) 0.01677(7) 0.01206(6) -0.00245(5) 0.00127(4) -0.00140(5)
Ni1 0.0143(2) 0.0198(2) 0.0164(2) 0.00556(18) 0.00554(17) 0.00080(18)
O1 0.0208(14) 0.0251(15) 0.0235(14) 0.0054(12) -0.0024(11) -0.0041(12)
O2 0.0142(12) 0.0317(16) 0.0177(13) 0.0059(12) 0.0057(10) 0.0032(11)
O3 0.0125(12) 0.0347(17) 0.0190(13) 0.0062(12) 0.0038(10) -0.0024(12)
O4 0.0127(12) 0.0472(19) 0.0182(13) -0.0017(13) 0.0023(10) -0.0050(13)
O5 0.0236(15) 0.0318(17) 0.0242(14) 0.0142(13) 0.0037(12) -0.0064(13)
O6 0.140(4) 0.068(3) 0.037(2) 0.012(2) -0.012(2) -0.061(3)
O7 0.0094(12) 0.0308(16) 0.0187(13) -0.0109(11) 0.0043(10) 0.0018(11)
O8 0.0247(18) 0.064(3) 0.069(3) -0.044(2) -0.0003(18) -0.0058(18)
O9 0.088(3) 0.089(4) 0.059(3) 0.007(3) 0.024(3) -0.009(3)
O10 0.042(2) 0.080(3) 0.105(4) -0.043(3) -0.014(2) 0.019(2)
O11 0.037(2) 0.065(3) 0.076(3) -0.043(3) -0.005(2) 0.013(2)
O12 0.040(2) 0.091(4) 0.032(2) -0.029(2) 0.0176(17) -0.031(2)
O13 0.030(3) 0.033(4) 0.037(4) -0.006(3) -0.003(3) -0.001(3)
N1 0.0151(15) 0.0236(17) 0.0164(15) 0.0058(13) 0.0033(12) 0.0009(13)
N2 0.0130(14) 0.0182(15) 0.0174(15) 0.0058(12) 0.0056(11) -0.0005(12)
N3 0.0125(14) 0.0176(15) 0.0204(15) 0.0041(12) 0.0067(12) 0.0009(12)
N4 0.0190(16) 0.0202(17) 0.0231(17) 0.0024(13) 0.0053(13) -0.0025(13)
N5 0.0172(15) 0.0267(18) 0.0187(15) 0.0079(13) 0.0057(12) -0.0016(13)
N6 0.0165(15) 0.0237(17) 0.0252(17) 0.0107(14) 0.0065(13) 0.0042(13)
N7 0.069(4) 0.052(3) 0.031(2) -0.016(2) 0.014(2) 0.003(3)
C1 0.0209(19) 0.025(2) 0.0191(18) 0.0047(15) 0.0034(15) 0.0009(16)
C2 0.0185(18) 0.029(2) 0.0205(19) 0.0019(16) 0.0004(15) -0.0006(16)
C3 0.0155(18) 0.027(2) 0.024(2) 0.0027(16) 0.0024(15) -0.0042(15)
C4 0.0136(17) 0.028(2) 0.0180(18) 0.0051(15) 0.0035(14) -0.0011(15)
C5 0.0162(17) 0.0215(18) 0.0165(16) 0.0040(14) 0.0028(13) 0.0016(15)
C6 0.0125(16) 0.0196(18) 0.0177(17) 0.0046(14) 0.0043(13) -0.0007(13)
C7 0.0144(16) 0.025(2) 0.0185(17) 0.0055(15) 0.0048(13) -0.0016(15)
C8 0.0139(16) 0.0234(19) 0.0167(17) 0.0049(14) 0.0034(13) 0.0016(14)
C9 0.0107(15) 0.0209(18) 0.0203(18) 0.0041(14) 0.0012(13) -0.0010(14)
C10 0.0120(16) 0.0215(18) 0.0197(18) 0.0075(14) 0.0068(13) 0.0009(14)
C11 0.0129(16) 0.0178(18) 0.0217(18) 0.0051(14) 0.0069(14) 0.0017(13)
C12 0.0164(18) 0.027(2) 0.026(2) 0.0083(16) 0.0048(15) -0.0020(16)
C13 0.0145(18) 0.031(2) 0.034(2) 0.0054(18) 0.0070(16) -0.0047(16)
C14 0.0186(19) 0.024(2) 0.032(2) 0.0053(17) 0.0127(16) -0.0036(16)
C15 0.0191(18) 0.0175(18) 0.0247(19) 0.0021(15) 0.0119(15) -0.0007(15)
C16 0.0121(16) 0.029(2) 0.0186(17) 0.0031(15) 0.0034(13) -0.0008(15)
C17 0.0213(19) 0.0197(19) 0.028(2) 0.0040(16) 0.0034(16) -0.0036(15)
C18 0.033(2) 0.021(2) 0.038(2) -0.0012(19) 0.0064(19) -0.0023(19)
C19 0.039(3) 0.026(2) 0.040(3) -0.007(2) 0.014(2) -0.006(2)
C20 0.037(3) 0.030(2) 0.028(2) -0.0047(18) 0.0127(19) -0.010(2)
C21 0.0230(19) 0.027(2) 0.0227(19) 0.0003(17) 0.0068(15) -0.0085(17)
C22 0.027(2) 0.027(2) 0.0191(19) 0.0037(16) 0.0064(15) -0.0081(17)
C23 0.046(3) 0.034(3) 0.018(2) 0.0033(18) 0.0038(18) -0.019(2)
C24 0.037(2) 0.037(3) 0.020(2) 0.0128(18) -0.0018(18) -0.019(2)
C25 0.021(2) 0.035(2) 0.028(2) 0.0159(19) 0.0017(16) -0.0044(18)
C26 0.0146(17) 0.029(2) 0.026(2) 0.0134(17) 0.0058(15) 0.0003(15)
C27 0.0162(18) 0.026(2) 0.030(2) 0.0114(17) 0.0059(15) 0.0015(16)
C28 0.021(2) 0.032(2) 0.042(3) 0.020(2) 0.0122(18) 0.0085(18)
C29 0.034(2) 0.028(2) 0.052(3) 0.013(2) 0.020(2) 0.013(2)
C30 0.032(2) 0.029(2) 0.044(3) 0.006(2) 0.017(2) 0.008(2)
C31 0.025(2) 0.027(2) 0.030(2) 0.0083(18) 0.0115(17) 0.0041(17)
C32 0.065(3) 0.051(3) 0.021(2) 0.012(2) -0.006(2) -0.034(3)

loop_
_atom_type_symbol
_atom_type_description
_atom_type_scat_dispersion_real
_atom_type_scat_dispersion_imag
_atom_type_scat_source
C C 0.0033 0.0016 'International Tables Vol C Tables 4.2.6.8 and 6.1.1.4'
H H 0.0000 0.0000 'International Tables Vol C Tables 4.2.6.8 and 6.1.1.4'
N N 0.0061 0.0033 'International Tables Vol C Tables 4.2.6.8 and 6.1.1.4'
Ni Ni 0.3393 1.1124 'International Tables Vol C Tables 4.2.6.8 and 6.1.1.4'
O O 0.0106 0.0060 'International Tables Vol C Tables 4.2.6.8 and 6.1.1.4'
U U -9.6767 9.6646 'International Tables Vol C Tables 4.2.6.8 and 6.1.1.4'

loop_
_geom_angle_atom_site_label_1
_geom_angle_atom_site_label_2
_geom_angle_atom_site_label_3
_geom_angle
_geom_angle_site_symmetry_1
_geom_angle_site_symmetry_3
_geom_angle_publ_flag
O2 U1 O1 176.30(14) . . ?
O2 U1 O7 90.60(12) . . ?
O1 U1 O7 92.48(12) . . ?
O2 U1 O7 92.97(13) . 3_666 ?
O1 U1 O7 90.13(13) . 3_666 ?
O7 U1 O7 66.59(11) . 3_666 ?
O2 U1 O3 89.47(11) . . ?
O1 U1 O3 89.19(12) . . ?
O7 U1 O3 145.00(10) . . ?
O7 U1 O3 78.46(10) 3_666 . ?
O2 U1 O5 88.33(12) . 4_665 ?
O1 U1 O5 90.57(13) . 4_665 ?
O7 U1 O5 73.65(10) . 4_665 ?
O7 U1 O5 140.23(10) 3_666 4_665 ?
O3 U1 O5 141.32(11) . 4_665 ?
O2 U1 O8 90.04(16) . . ?
O1 U1 O8 86.27(16) . . ?
O7 U1 O8 144.07(11) . . ?
O7 U1 O8 149.21(11) 3_666 . ?
O3 U1 O8 70.93(12) . . ?
O5 U1 O8 70.46(12) 4_665 . ?
O2 U1 U1 92.14(10) . 3_666 ?
O1 U1 U1 91.56(10) . 3_666 ?
O7 U1 U1 33.31(6) . 3_666 ?
O7 U1 U1 33.28(6) 3_666 3_666 ?
O3 U1 U1 111.72(8) . 3_666 ?
O5 U1 U1 106.96(8) 4_665 3_666 ?
O8 U1 U1 176.58(10) . 3_666 ?
N2 Ni1 N5 175.15(15) . . ?
N2 Ni1 N4 106.77(14) . . ?
N5 Ni1 N4 78.01(14) . . ?
N2 Ni1 N6 96.91(14) . . ?
N5 Ni1 N6 78.31(14) . . ?
N4 Ni1 N6 156.32(13) . . ?
N2 Ni1 N3 77.99(13) . . ?
N5 Ni1 N3 101.17(13) . . ?
N4 Ni1 N3 93.24(13) . . ?
N6 Ni1 N3 91.58(13) . . ?
N2 Ni1 N1 78.52(13) . . ?
N5 Ni1 N1 102.37(13) . . ?
N4 Ni1 N1 91.94(13) . . ?
N6 Ni1 N1 92.84(13) . . ?
N3 Ni1 N1 156.46(12) . . ?
C16 O3 U1 151.3(3) . . ?
C32 O5 U1 132.2(4) . 4_566 ?
U1 O7 U1 113.41(11) . 3_666 ?
U1 O7 H7 118(4) . . ?
U1 O7 H7 123(4) 3_666 . ?
U1 O8 H8A 129.0 . . ?
U1 O8 H8B 107.4 . . ?
H8A O8 H8B 113.6 . . ?
H12A O12 H12B 107.2(17) . . ?
C1 N1 C5 118.8(3) . . ?
C1 N1 Ni1 128.3(3) . . ?
C5 N1 Ni1 112.8(3) . . ?
C6 N2 C10 120.9(3) . . ?
C6 N2 Ni1 118.9(3) . . ?
C10 N2 Ni1 119.3(2) . . ?
C15 N3 C11 118.6(3) . . ?
C15 N3 Ni1 127.6(3) . . ?
C11 N3 Ni1 113.7(2) . . ?
C17 N4 C21 118.4(4) . . ?
C17 N4 Ni1 127.3(3) . . ?
C21 N4 Ni1 114.2(3) . . ?
C22 N5 C26 121.5(4) . . ?
C22 N5 Ni1 119.6(3) . . ?
C26 N5 Ni1 118.8(3) . . ?
C31 N6 C27 118.2(4) . . ?
C31 N6 Ni1 128.0(3) . . ?
C27 N6 Ni1 113.7(3) . . ?
O10 N7 O11 123.1(6) . . ?
O10 N7 O9 124.8(6) . . ?
O11 N7 O9 111.2(6) . . ?
N1 C1 C2 122.2(4) . . ?
N1 C1 H1 118.9 . . ?
C2 C1 H1 118.9 . . ?
C3 C2 C1 119.1(4) . . ?
C3 C2 H2 120.4 . . ?
C1 C2 H2 120.4 . . ?
C4 C3 C2 119.3(4) . . ?
C4 C3 H3 120.4 . . ?
C2 C3 H3 120.4 . . ?
C3 C4 C5 118.8(4) . . ?
C3 C4 H4 120.6 . . ?
C5 C4 H4 120.6 . . ?
N1 C5 C4 121.9(4) . . ?
N1 C5 C6 115.4(3) . . ?
C4 C5 C6 122.7(3) . . ?
N2 C6 C7 121.6(4) . . ?
N2 C6 C5 113.7(3) . . ?
C7 C6 C5 124.7(3) . . ?
C6 C7 C8 118.3(3) . . ?
C6 C7 H7A 120.8 . . ?
C8 C7 H7A 120.8 . . ?
C9 C8 C7 119.8(3) . . ?
C9 C8 C16 120.9(3) . . ?
C7 C8 C16 119.3(3) . . ?
C10 C9 C8 118.8(4) . . ?
C10 C9 H9 120.6 . . ?
C8 C9 H9 120.6 . . ?
N2 C10 C9 120.5(3) . . ?
N2 C10 C11 113.5(3) . . ?
C9 C10 C11 126.0(4) . . ?
N3 C11 C12 121.9(3) . . ?
N3 C11 C10 114.7(3) . . ?
C12 C11 C10 123.4(4) . . ?
C11 C12 C13 118.9(4) . . ?
C11 C12 H12 120.5 . . ?
C13 C12 H12 120.5 . . ?
C14 C13 C12 119.2(4) . . ?
C14 C13 H13 120.4 . . ?
C12 C13 H13 120.4 . . ?
C13 C14 C15 118.7(4) . . ?
C13 C14 H14 120.7 . . ?
C15 C14 H14 120.7 . . ?
N3 C15 C14 122.7(4) . . ?
N3 C15 H15 118.7 . . ?
C14 C15 H15 118.7 . . ?
O4 C16 O3 124.6(4) . . ?
O4 C16 C8 118.8(3) . . ?
O3 C16 C8 116.5(3) . . ?
N4 C17 C18 122.2(4) . . ?
N4 C17 H17 118.9 . . ?
C18 C17 H17 118.9 . . ?
C19 C18 C17 118.9(5) . . ?
C19 C18 H18 120.5 . . ?
C17 C18 H18 120.5 . . ?
C18 C19 C20 119.3(5) . . ?
C18 C19 H19 120.3 . . ?
C20 C19 H19 120.3 . . ?
C21 C20 C19 118.7(4) . . ?
C21 C20 H20 120.6 . . ?
C19 C20 H20 120.6 . . ?
N4 C21 C20 122.4(4) . . ?
N4 C21 C22 114.4(4) . . ?
C20 C21 C22 123.2(4) . . ?
N5 C22 C23 120.9(4) . . ?
N5 C22 C21 113.7(4) . . ?
C23 C22 C21 125.4(4) . . ?
C24 C23 C22 118.2(5) . . ?
C24 C23 H23 120.9 . . ?
C22 C23 H23 120.9 . . ?
C23 C24 C25 120.6(4) . . ?
C23 C24 C32 121.0(5) . . ?
C25 C24 C32 118.4(5) . . ?
C24 C25 C26 118.4(4) . . ?
C24 C25 H25 120.8 . . ?
C26 C25 H25 120.8 . . ?
N5 C26 C25 120.1(4) . . ?
N5 C26 C27 114.1(3) . . ?
C25 C26 C27 125.8(4) . . ?
N6 C27 C28 122.2(4) . . ?
N6 C27 C26 114.7(4) . . ?
C28 C27 C26 123.1(4) . . ?
C29 C28 C27 118.6(4) . . ?
C29 C28 H28 120.7 . . ?
C27 C28 H28 120.7 . . ?
C28 C29 C30 119.5(4) . . ?
C28 C29 H29 120.3 . . ?
C30 C29 H29 120.3 . . ?
C29 C30 C31 118.3(5) . . ?
C29 C30 H30 120.8 . . ?
C31 C30 H30 120.8 . . ?
N6 C31 C30 123.1(4) . . ?
N6 C31 H31 118.4 . . ?
C30 C31 H31 118.4 . . ?
O6 C32 O5 127.0(5) . . ?
O6 C32 C24 118.5(5) . . ?
O5 C32 C24 114.5(5) . . ?

loop_
_geom_bond_atom_site_label_1
_geom_bond_atom_site_label_2
_geom_bond_distance
_geom_bond_site_symmetry_2
_geom_bond_publ_flag
U1 O2 1.778(3) . ?
U1 O1 1.787(3) . ?
U1 O7 2.324(3) . ?
U1 O7 2.326(3) 3_666 ?
U1 O3 2.348(3) . ?
U1 O5 2.353(3) 4_665 ?
U1 O8 2.478(4) . ?
U1 U1 3.8864(3) 3_666 ?
Ni1 N2 1.987(3) . ?
Ni1 N5 1.990(3) . ?
Ni1 N4 2.109(4) . ?
Ni1 N6 2.116(4) . ?
Ni1 N3 2.120(3) . ?
Ni1 N1 2.123(3) . ?
O3 C16 1.269(5) . ?
O4 C16 1.239(5) . ?
O5 C32 1.263(6) . ?
O6 C32 1.227(7) . ?
O7 H7 0.838(10) . ?
O8 H8A 0.8406 . ?
O8 H8B 0.8403 . ?
O9 N7 1.330(8) . ?
O10 N7 1.200(7) . ?
O11 N7 1.220(7) . ?
O12 H12A 0.838(10) . ?
O12 H12B 0.837(10) . ?
N1 C1 1.341(5) . ?
N1 C5 1.356(5) . ?
N2 C6 1.342(5) . ?
N2 C10 1.346(5) . ?
N3 C15 1.333(5) . ?
N3 C11 1.359(5) . ?
N4 C17 1.342(5) . ?
N4 C21 1.358(5) . ?
N5 C22 1.339(6) . ?
N5 C26 1.343(6) . ?
N6 C31 1.330(6) . ?
N6 C27 1.354(5) . ?
C1 C2 1.391(6) . ?
C1 H1 0.9500 . ?
C2 C3 1.385(6) . ?
C2 H2 0.9500 . ?
C3 C4 1.385(5) . ?
C3 H3 0.9500 . ?
C4 C5 1.397(5) . ?
C4 H4 0.9500 . ?
C5 C6 1.476(5) . ?
C6 C7 1.377(5) . ?
C7 C8 1.396(5) . ?
C7 H7A 0.9500 . ?
C8 C9 1.390(5) . ?
C8 C16 1.508(5) . ?
C9 C10 1.390(5) . ?
C9 H9 0.9500 . ?
C10 C11 1.478(5) . ?
C11 C12 1.375(6) . ?
C12 C13 1.393(5) . ?
C12 H12 0.9500 . ?
C13 C14 1.380(6) . ?
C13 H13 0.9500 . ?
C14 C15 1.384(6) . ?
C14 H14 0.9500 . ?
C15 H15 0.9500 . ?
C17 C18 1.392(6) . ?
C17 H17 0.9500 . ?
C18 C19 1.383(7) . ?
C18 H18 0.9500 . ?
C19 C20 1.389(7) . ?
C19 H19 0.9500 . ?
C20 C21 1.382(6) . ?
C20 H20 0.9500 . ?
C21 C22 1.483(6) . ?
C22 C23 1.393(6) . ?
C23 C24 1.375(7) . ?
C23 H23 0.9500 . ?
C24 C25 1.391(7) . ?
C24 C32 1.521(6) . ?
C25 C26 1.398(6) . ?
C25 H25 0.9500 . ?
C26 C27 1.476(6) . ?
C27 C28 1.389(6) . ?
C28 C29 1.380(7) . ?
C28 H28 0.9500 . ?
C29 C30 1.385(7) . ?
C29 H29 0.9500 . ?
C30 C31 1.386(6) . ?
C30 H30 0.9500 . ?
C31 H31 0.9500 . ?

loop_
_geom_hbond_atom_site_label_D
_geom_hbond_atom_site_label_H
_geom_hbond_atom_site_label_A
_geom_hbond_distance_DH
_geom_hbond_distance_HA
_geom_hbond_distance_DA
_geom_hbond_angle_DHA
_geom_hbond_site_symmetry_A
_geom_hbond_publ_flag
O7 H7 O4 0.838(10) 1.967(14) 2.796(4) 170(5) 1_655 yes
O8 H8A O9 0.84 2.06 2.751(7) 138.7 . yes
O8 H8B O13 0.84 2.14 2.957(9) 164.6 . yes
O12 H12A O4 0.838(10) 2.023(14) 2.858(5) 174(8) . yes
O12 H12B O10 0.837(10) 2.127(13) 2.963(7) 177(6) . yes
C2 H2 O11 0.95 2.56 3.157(6) 120.6 4_666 yes
C7 H7A O7 0.95 2.48 3.405(5) 164.2 3_666 yes
C12 H12 O1 0.95 2.44 3.279(5) 147.5 1_455 yes
C15 H15 O9 0.95 2.47 3.355(7) 155.1 4_566 yes
C17 H17 O12 0.95 2.57 3.314(6) 135.8 3_566 yes
C18 H18 O9 0.95 2.37 3.268(8) 156.7 3_566 yes
